data_7125317
loop_
_publ_author_name
'B\"ohnke, Julian'
'Braunschweig, Holger'
'Dei\&senberger, Andrea'
'Dellermann, Theresa'
'Dewhurst, Rian D.'
'Jim\'enez-Halla, J Oscar C'
'Kachel, Stephanie'
'Kelch, Hauke'
'Prieschl, Dominic'

_publ_section_title
;
 Alkylideneborate zwitterions and C-C coupling by atypical diboration of
 electron-rich alkynes.
;
_journal_issue 89
_journal_name_full 'Chemical communications (Cambridge, England)'
_journal_page_first 12132
_journal_page_last 12135
_journal_paper_doi 10.1039/c7cc07409c
_journal_volume 53
_journal_year 2017
_chemical_formula_moiety 'C30 H42 B2 Cl2 N2'
_chemical_formula_sum 'C30 H42 B2 Cl2 N2'
_chemical_formula_weight 523.17
_space_group_crystal_system tetragonal
_space_group_IT_number 96
_space_group_name_Hall 'P 4nw 2abw'
_space_group_name_H-M_alt 'P 43 21 2'
_atom_sites_solution_hydrogens geom
_atom_sites_solution_primary iterative
_atom_sites_solution_secondary difmap
_audit_creation_method SHELXL-2014/7
_audit_update_record
;
2017-07-05 deposited with the CCDC.
2017-10-11 downloaded from the CCDC.
;
_cell_angle_alpha 90
_cell_angle_beta 90
_cell_angle_gamma 90
_cell_formula_units_Z 8
_cell_length_a 12.362(3)
_cell_length_b 12.362(3)
_cell_length_c 38.073(7)
_cell_measurement_reflns_used 9924
_cell_measurement_temperature 100(2)
_cell_measurement_theta_max 27.84
_cell_measurement_theta_min 2.33
_cell_volume 5818(2)
_computing_cell_refinement 'Saint+ ver. V8.34A (Bruker AXS)'
_computing_data_collection 'APEX2 ver. 2014.9 (Bruker AXS)'
_computing_data_reduction 'Saint+ ver. V8.34A (Bruker AXS)'
_computing_molecular_graphics 'ShelXLe (Huebschle et all, 2011)'
_computing_publication_material 'SHELXL-2014/7 (Sheldrick, 2014)'
_computing_structure_refinement 'SHELXL-2014/7 (Sheldrick, 2014)'
_computing_structure_solution 'SHELXT (Sheldrick, 2014)'
_diffrn_ambient_temperature 100(2)
_diffrn_detector 'CMOS area detector (Photon 100)'
_diffrn_detector_area_resol_mean 10.24
_diffrn_measured_fraction_theta_full 0.999
_diffrn_measured_fraction_theta_max 0.999
_diffrn_measurement_device_type 'Bruker D8 Quest'
_diffrn_measurement_method '\f and \w scans'
_diffrn_radiation_monochromator 'multi-layer mirror'
_diffrn_radiation_type MoK\a
_diffrn_radiation_wavelength 0.71073
_diffrn_reflns_av_R_equivalents 0.0633
_diffrn_reflns_av_unetI/netI 0.0260
_diffrn_reflns_Laue_measured_fraction_full 0.999
_diffrn_reflns_Laue_measured_fraction_max 0.999
_diffrn_reflns_limit_h_max 15
_diffrn_reflns_limit_h_min -15
_diffrn_reflns_limit_k_max 15
_diffrn_reflns_limit_k_min -15
_diffrn_reflns_limit_l_max 47
_diffrn_reflns_limit_l_min -47
_diffrn_reflns_number 61599
_diffrn_reflns_point_group_measured_fraction_full 0.999
_diffrn_reflns_point_group_measured_fraction_max 0.999
_diffrn_reflns_theta_full 26.000
_diffrn_reflns_theta_max 26.016
_diffrn_reflns_theta_min 2.140
_diffrn_source 'microfocus sealed tube (Incoatec ImS)'
_exptl_absorpt_coefficient_mu 0.245
_exptl_absorpt_correction_T_max 0.7457
_exptl_absorpt_correction_T_min 0.6778
_exptl_absorpt_correction_type multi-scan
_exptl_absorpt_process_details 'SadAbs 2014/5 (Bruker AXS)'
_exptl_crystal_colour colourless
_exptl_crystal_density_diffrn 1.195
_exptl_crystal_description block
_exptl_crystal_F_000 2240
_exptl_crystal_size_max 0.137
_exptl_crystal_size_mid 0.119
_exptl_crystal_size_min 0.048
_refine_diff_density_max 0.225
_refine_diff_density_min -0.207
_refine_diff_density_rms 0.037
_refine_ls_abs_structure_details
;
 Flack x determined using 2054 quotients [(I+)-(I-)]/[(I+)+(I-)]
 (Parsons, Flack and Wagner, Acta Cryst. B69 (2013) 249-259).
;
_refine_ls_abs_structure_Flack -0.004(13)
_refine_ls_extinction_method none
_refine_ls_goodness_of_fit_ref 1.062
_refine_ls_hydrogen_treatment constr
_refine_ls_matrix_type full
_refine_ls_number_parameters 331
_refine_ls_number_reflns 5726
_refine_ls_number_restraints 0
_refine_ls_restrained_S_all 1.062
_refine_ls_R_factor_all 0.0348
_refine_ls_R_factor_gt 0.0302
_refine_ls_shift/su_max 0.003
_refine_ls_shift/su_mean 0.000
_refine_ls_structure_factor_coef Fsqd
_refine_ls_weighting_details 'w=1/[\s^2^(Fo^2^)+(0.0373P)^2^+1.2232P] where P=(Fo^2^+2Fc^2^)/3'
_refine_ls_weighting_scheme calc
_refine_ls_wR_factor_gt 0.0695
_refine_ls_wR_factor_ref 0.0714
_reflns_Friedel_coverage 0.701
_reflns_Friedel_fraction_full 1.000
_reflns_Friedel_fraction_max 1.000
_reflns_number_gt 5301
_reflns_number_total 5726
_reflns_threshold_expression 'I > 2\s(I)'
_cod_data_source_file c7cc07409c2.cif
_cod_data_source_block 3
_cod_original_cell_volume 5818(3)
_cod_database_code 7125317
_shelx_shelxl_version_number 2014/7
_shelx_space_group_comment
;
The symmetry employed for this shelxl refinement is uniquely defined
by the following loop, which should always be used as a source of
symmetry information in preference to the above space-group names.
They are only intended as comments.
;
_shelx_estimated_absorpt_t_min 0.967
_shelx_estimated_absorpt_t_max 0.988

loop_
_space_group_symop_operation_xyz
'x, y, z'
'-x, -y, z+1/2'
'-y+1/2, x+1/2, z+3/4'
'y+1/2, -x+1/2, z+1/4'
'-x+1/2, y+1/2, -z+3/4'
'x+1/2, -y+1/2, -z+1/4'
'y, x, -z'
'-y, -x, -z+1/2'

loop_
_atom_site_label
_atom_site_type_symbol
_atom_site_fract_x
_atom_site_fract_y
_atom_site_fract_z
_atom_site_U_iso_or_equiv
_atom_site_adp_type
_atom_site_occupancy
_atom_site_site_symmetry_order
_atom_site_calc_flag
_atom_site_refinement_flags_posn
_atom_site_refinement_flags_adp
Cl1 Cl 0.72849(4) 0.87103(5) 0.34330(2) 0.01822(12) Uani 1 1 d . .
C1 C 0.51166(18) 0.92175(18) 0.33438(5) 0.0129(4) Uani 1 1 d . .
B1 B 0.6167(2) 0.8986(2) 0.31059(6) 0.0138(5) Uani 1 1 d . .
Cl2 Cl 0.32073(5) 0.64303(5) 0.30956(2) 0.02985(16) Uani 1 1 d . .
C2 C 0.45691(18) 0.82613(18) 0.32472(5) 0.0138(4) Uani 1 1 d . .
B2 B 0.3512(2) 0.7723(2) 0.33049(6) 0.0174(5) Uani 1 1 d . .
C1_1 C 0.56957(19) 1.09096(18) 0.36013(5) 0.0173(5) Uani 1 1 d . .
H1A_1 H 0.5323 1.1593 0.3541 0.021 Uiso 1 1 calc R U
H1B_1 H 0.6299 1.0807 0.3434 0.021 Uiso 1 1 calc R U
N1_1 N 0.49336(15) 1.00055(15) 0.35696(4) 0.0140(4) Uani 1 1 d . .
C2_1 C 0.6145(2) 1.0988(2) 0.39730(6) 0.0217(5) Uani 1 1 d . .
H2A_1 H 0.6612 1.1636 0.3993 0.026 Uiso 1 1 calc R U
H2B_1 H 0.6593 1.0343 0.4024 0.026 Uiso 1 1 calc R U
C3_1 C 0.5225(2) 1.1061(2) 0.42392(6) 0.0240(5) Uani 1 1 d . .
H3A_1 H 0.5525 1.1055 0.4480 0.029 Uiso 1 1 calc R U
H3B_1 H 0.4828 1.1749 0.4206 0.029 Uiso 1 1 calc R U
C4_1 C 0.4454(2) 1.0113(2) 0.41931(5) 0.0199(5) Uani 1 1 d . .
H4A_1 H 0.3838 1.0190 0.4357 0.024 Uiso 1 1 calc R U
H4B_1 H 0.4834 0.9430 0.4249 0.024 Uiso 1 1 calc R U
C5_1 C 0.40337(18) 1.00694(19) 0.38177(5) 0.0170(4) Uani 1 1 d . .
H5A_1 H 0.3560 0.9430 0.3789 0.020 Uiso 1 1 calc R U
H5B_1 H 0.3599 1.0724 0.3768 0.020 Uiso 1 1 calc R U
C1_2 C 0.58899(19) 0.67697(18) 0.31542(5) 0.0164(5) Uani 1 1 d . .
H1A_2 H 0.5273 0.6264 0.3178 0.020 Uiso 1 1 calc R U
H1B_2 H 0.6194 0.6889 0.3392 0.020 Uiso 1 1 calc R U
N1_2 N 0.54793(14) 0.78292(15) 0.30142(4) 0.0131(4) Uani 1 1 d . .
C2_2 C 0.67466(19) 0.62486(19) 0.29257(5) 0.0189(5) Uani 1 1 d . .
H2A_2 H 0.6931 0.5527 0.3021 0.023 Uiso 1 1 calc R U
H2B_2 H 0.7409 0.6698 0.2929 0.023 Uiso 1 1 calc R U
C3_2 C 0.6351(2) 0.6128(2) 0.25490(6) 0.0202(5) Uani 1 1 d . .
H3A_2 H 0.5726 0.5628 0.2542 0.024 Uiso 1 1 calc R U
H3B_2 H 0.6934 0.5821 0.2401 0.024 Uiso 1 1 calc R U
C4_2 C 0.60186(18) 0.7233(2) 0.24075(5) 0.0176(5) Uani 1 1 d . .
H4A_2 H 0.6655 0.7719 0.2403 0.021 Uiso 1 1 calc R U
H4B_2 H 0.5749 0.7155 0.2164 0.021 Uiso 1 1 calc R U
C5_2 C 0.51426(17) 0.77225(19) 0.26359(5) 0.0159(4) Uani 1 1 d . .
H5A_2 H 0.4953 0.8447 0.2543 0.019 Uiso 1 1 calc R U
H5B_2 H 0.4487 0.7264 0.2622 0.019 Uiso 1 1 calc R U
C1_3 C 0.25122(17) 0.80976(18) 0.35298(5) 0.0162(5) Uani 1 1 d . .
C2_3 C 0.23930(19) 0.77376(19) 0.38779(5) 0.0187(5) Uani 1 1 d . .
C3_3 C 0.1471(2) 0.8016(2) 0.40648(6) 0.0246(5) Uani 1 1 d . .
H3_3 H 0.1394 0.7764 0.4299 0.029 Uiso 1 1 calc R U
C4_3 C 0.0657(2) 0.8649(2) 0.39212(7) 0.0266(6) Uani 1 1 d . .
C5_3 C 0.0776(2) 0.8998(2) 0.35776(7) 0.0267(6) Uani 1 1 d . .
H5_3 H 0.0226 0.9431 0.3475 0.032 Uiso 1 1 calc R U
C6_3 C 0.16865(19) 0.8728(2) 0.33793(6) 0.0211(5) Uani 1 1 d . .
C7_3 C 0.3262(2) 0.7059(2) 0.40478(6) 0.0278(6) Uani 1 1 d . .
H7A_3 H 0.3059 0.6902 0.4291 0.042 Uiso 1 1 calc R U
H7B_3 H 0.3949 0.7454 0.4044 0.042 Uiso 1 1 calc R U
H7C_3 H 0.3342 0.6378 0.3918 0.042 Uiso 1 1 calc R U
C8_3 C -0.0334(2) 0.8933(2) 0.41315(9) 0.0429(8) Uani 1 1 d . .
H8A_3 H -0.0801 0.9411 0.3993 0.064 Uiso 1 1 calc R U
H8B_3 H -0.0117 0.9301 0.4348 0.064 Uiso 1 1 calc R U
H8C_3 H -0.0730 0.8270 0.4190 0.064 Uiso 1 1 calc R U
C9_3 C 0.1773(2) 0.9107(2) 0.30022(7) 0.0354(7) Uani 1 1 d . .
H9A_3 H 0.1102 0.9473 0.2934 0.053 Uiso 1 1 calc R U
H9B_3 H 0.1892 0.8482 0.2848 0.053 Uiso 1 1 calc R U
H9C_3 H 0.2382 0.9610 0.2980 0.053 Uiso 1 1 calc R U
C1_4 C 0.65337(18) 0.97192(18) 0.27766(5) 0.0158(5) Uani 1 1 d . .
C2_4 C 0.58282(19) 1.05123(19) 0.26319(5) 0.0180(5) Uani 1 1 d . .
C3_4 C 0.6165(2) 1.1189(2) 0.23604(6) 0.0225(5) Uani 1 1 d . .
H3_4 H 0.5679 1.1723 0.2275 0.027 Uiso 1 1 calc R U
C4_4 C 0.7183(2) 1.1111(2) 0.22098(6) 0.0248(5) Uani 1 1 d . .
C5_4 C 0.7859(2) 1.0321(2) 0.23384(6) 0.0231(5) Uani 1 1 d . .
H5_4 H 0.8553 1.0238 0.2234 0.028 Uiso 1 1 calc R U
C6_4 C 0.75724(19) 0.96341(19) 0.26154(5) 0.0190(5) Uani 1 1 d . .
C7_4 C 0.4676(2) 1.0684(2) 0.27550(6) 0.0217(5) Uani 1 1 d . .
H7A_4 H 0.4282 1.1113 0.2580 0.033 Uiso 1 1 calc R U
H7B_4 H 0.4680 1.1070 0.2980 0.033 Uiso 1 1 calc R U
H7C_4 H 0.4320 0.9982 0.2784 0.033 Uiso 1 1 calc R U
C8_4 C 0.7541(3) 1.1861(2) 0.19175(7) 0.0380(7) Uani 1 1 d . .
H8A_4 H 0.8172 1.1552 0.1799 0.057 Uiso 1 1 calc R U
H8B_4 H 0.7733 1.2567 0.2016 0.057 Uiso 1 1 calc R U
H8C_4 H 0.6950 1.1950 0.1748 0.057 Uiso 1 1 calc R U
C9_4 C 0.84394(19) 0.8833(2) 0.27186(6) 0.0260(5) Uani 1 1 d . .
H9A_4 H 0.8919 0.8705 0.2518 0.039 Uiso 1 1 calc R U
H9B_4 H 0.8101 0.8151 0.2790 0.039 Uiso 1 1 calc R U
H9C_4 H 0.8860 0.9126 0.2915 0.039 Uiso 1 1 calc R U

loop_
_atom_site_aniso_label
_atom_site_aniso_U_11
_atom_site_aniso_U_22
_atom_site_aniso_U_33
_atom_site_aniso_U_23
_atom_site_aniso_U_13
_atom_site_aniso_U_12
Cl1 0.0154(3) 0.0206(3) 0.0186(2) 0.0012(2) -0.0052(2) 0.0019(2)
C1 0.0137(11) 0.0139(11) 0.0110(9) 0.0025(8) -0.0031(8) 0.0024(9)
B1 0.0132(12) 0.0136(12) 0.0144(11) 0.0004(9) -0.0033(9) 0.0000(10)
Cl2 0.0259(3) 0.0258(3) 0.0379(3) -0.0180(3) 0.0115(3) -0.0128(3)
C2 0.0156(11) 0.0144(11) 0.0114(9) -0.0028(8) 0.0023(8) 0.0014(9)
B2 0.0207(14) 0.0174(13) 0.0141(10) -0.0035(10) -0.0006(9) -0.0012(11)
C1_1 0.0204(12) 0.0130(11) 0.0185(10) -0.0010(8) -0.0012(9) -0.0042(9)
N1_1 0.0157(9) 0.0125(9) 0.0138(8) -0.0019(7) -0.0008(7) -0.0004(8)
C2_1 0.0236(13) 0.0198(12) 0.0216(11) -0.0037(9) -0.0055(10) -0.0050(10)
C3_1 0.0323(15) 0.0236(13) 0.0161(10) -0.0059(9) -0.0054(10) -0.0015(11)
C4_1 0.0228(13) 0.0206(12) 0.0165(10) -0.0013(9) 0.0012(9) 0.0008(10)
C5_1 0.0150(11) 0.0161(11) 0.0198(10) -0.0050(9) 0.0003(9) -0.0007(9)
C1_2 0.0202(12) 0.0125(11) 0.0166(10) 0.0013(9) 0.0013(9) 0.0004(9)
N1_2 0.0142(9) 0.0124(9) 0.0127(8) -0.0009(7) 0.0005(7) 0.0006(8)
C2_2 0.0194(12) 0.0159(11) 0.0215(11) 0.0008(9) 0.0006(9) 0.0041(10)
C3_2 0.0188(12) 0.0207(13) 0.0210(11) -0.0058(9) 0.0019(9) 0.0022(10)
C4_2 0.0152(11) 0.0235(12) 0.0141(10) -0.0038(9) 0.0000(8) 0.0009(10)
C5_2 0.0147(11) 0.0197(11) 0.0134(9) -0.0025(9) -0.0015(8) 0.0015(9)
C1_3 0.0149(11) 0.0143(11) 0.0195(10) -0.0051(8) 0.0011(8) -0.0047(9)
C2_3 0.0210(12) 0.0156(11) 0.0193(10) -0.0055(9) 0.0004(9) -0.0078(10)
C3_3 0.0307(14) 0.0219(13) 0.0211(11) -0.0094(9) 0.0069(10) -0.0142(11)
C4_3 0.0202(13) 0.0205(12) 0.0392(14) -0.0152(11) 0.0086(11) -0.0098(11)
C5_3 0.0183(13) 0.0198(13) 0.0421(14) -0.0078(11) -0.0007(11) -0.0003(10)
C6_3 0.0183(12) 0.0195(12) 0.0256(11) -0.0033(10) -0.0026(9) -0.0038(10)
C7_3 0.0334(14) 0.0272(14) 0.0229(11) 0.0040(10) -0.0031(11) -0.0021(11)
C8_3 0.0362(17) 0.0264(15) 0.0662(19) -0.0203(14) 0.0228(15) -0.0058(13)
C9_3 0.0347(16) 0.0411(17) 0.0305(13) 0.0069(12) -0.0076(12) 0.0014(14)
C1_4 0.0171(12) 0.0160(11) 0.0143(9) -0.0003(8) -0.0011(8) -0.0027(9)
C2_4 0.0224(12) 0.0173(11) 0.0143(9) -0.0012(9) -0.0042(9) -0.0019(10)
C3_4 0.0275(13) 0.0182(12) 0.0217(11) 0.0036(9) -0.0073(10) -0.0010(11)
C4_4 0.0325(14) 0.0248(13) 0.0170(10) 0.0045(9) -0.0030(10) -0.0117(11)
C5_4 0.0225(13) 0.0274(14) 0.0194(11) -0.0010(10) 0.0044(9) -0.0094(11)
C6_4 0.0186(12) 0.0198(12) 0.0185(10) -0.0008(9) 0.0002(9) -0.0059(10)
C7_4 0.0249(13) 0.0213(12) 0.0190(10) 0.0022(9) -0.0051(9) 0.0068(10)
C8_4 0.0444(18) 0.0398(16) 0.0299(13) 0.0162(12) -0.0003(12) -0.0133(14)
C9_4 0.0160(12) 0.0334(15) 0.0287(12) 0.0059(11) 0.0070(10) -0.0003(11)

loop_
_atom_type_symbol
_atom_type_description
_atom_type_scat_dispersion_real
_atom_type_scat_dispersion_imag
_atom_type_scat_source
C C 0.0033 0.0016 'International Tables Vol C Tables 4.2.6.8 and 6.1.1.4'
H H 0.0000 0.0000 'International Tables Vol C Tables 4.2.6.8 and 6.1.1.4'
B B 0.0013 0.0007 'International Tables Vol C Tables 4.2.6.8 and 6.1.1.4'
N N 0.0061 0.0033 'International Tables Vol C Tables 4.2.6.8 and 6.1.1.4'
Cl Cl 0.1484 0.1585 'International Tables Vol C Tables 4.2.6.8 and 6.1.1.4'

loop_
_exptl_crystal_face_index_h
_exptl_crystal_face_index_k
_exptl_crystal_face_index_l
_exptl_crystal_face_perp_dist
1.00 1.00 2.00 0.0240
2.00 2.00 -1.00 0.0150
-1.00 -1.00 2.00 0.0500
1.00 2.00 1.00 0.0160
-1.00 -2.00 -1.00 0.0360
-1.00 -2.00 2.00 0.0530
0.00 1.00 2.00 0.0520
0.00 -1.00 -2.00 0.0430
0.00 -1.00 -1.00 0.0480
0.00 -1.00 0.00 0.0560
0.00 -2.00 1.00 0.0600
1.00 -2.00 0.00 0.0640
-1.00 1.00 2.00 0.0670
1.00 -1.00 -2.00 0.0630
-1.00 1.00 -2.00 0.0520
1.00 -1.00 2.00 0.0660
-2.00 1.00 -1.00 0.0530
0.00 0.00 -1.00 0.0190
0.00 0.00 1.00 0.0540
-2.00 -1.00 -2.00 0.0220
2.00 1.00 2.00 0.0290
-2.00 -2.00 -1.00 0.0250

loop_
_geom_angle_atom_site_label_1
_geom_angle_atom_site_label_2
_geom_angle_atom_site_label_3
_geom_angle
N1_1 C1 C2 134.9(2)
N1_1 C1 B1 129.6(2)
C2 C1 B1 95.24(17)
C1 B1 C1_4 124.39(19)
C1 B1 N1_2 82.06(15)
C1_4 B1 N1_2 116.99(17)
C1 B1 Cl1 104.55(14)
C1_4 B1 Cl1 114.06(16)
N1_2 B1 Cl1 110.44(14)
C1 C2 B2 139.5(2)
C1 C2 N1_2 95.21(17)
B2 C2 N1_2 125.27(19)
C2 B2 C1_3 129.8(2)
C2 B2 Cl2 120.69(18)
C1_3 B2 Cl2 109.47(17)
N1_1 C1_1 C2_1 111.04(18)
N1_1 C1_1 H1A_1 109.4
C2_1 C1_1 H1A_1 109.4
N1_1 C1_1 H1B_1 109.4
C2_1 C1_1 H1B_1 109.4
H1A_1 C1_1 H1B_1 108.0
C1 N1_1 C5_1 126.29(19)
C1 N1_1 C1_1 120.42(19)
C5_1 N1_1 C1_1 113.23(17)
C1_1 C2_1 C3_1 110.4(2)
C1_1 C2_1 H2A_1 109.6
C3_1 C2_1 H2A_1 109.6
C1_1 C2_1 H2B_1 109.6
C3_1 C2_1 H2B_1 109.6
H2A_1 C2_1 H2B_1 108.1
C4_1 C3_1 C2_1 110.15(19)
C4_1 C3_1 H3A_1 109.6
C2_1 C3_1 H3A_1 109.6
C4_1 C3_1 H3B_1 109.6
C2_1 C3_1 H3B_1 109.6
H3A_1 C3_1 H3B_1 108.1
C3_1 C4_1 C5_1 110.47(19)
C3_1 C4_1 H4A_1 109.6
C5_1 C4_1 H4A_1 109.6
C3_1 C4_1 H4B_1 109.6
C5_1 C4_1 H4B_1 109.6
H4A_1 C4_1 H4B_1 108.1
N1_1 C5_1 C4_1 110.44(19)
N1_1 C5_1 H5A_1 109.6
C4_1 C5_1 H5A_1 109.6
N1_1 C5_1 H5B_1 109.6
C4_1 C5_1 H5B_1 109.6
H5A_1 C5_1 H5B_1 108.1
N1_2 C1_2 C2_2 113.78(17)
N1_2 C1_2 H1A_2 108.8
C2_2 C1_2 H1A_2 108.8
N1_2 C1_2 H1B_2 108.8
C2_2 C1_2 H1B_2 108.8
H1A_2 C1_2 H1B_2 107.7
C1_2 N1_2 C5_2 110.89(17)
C1_2 N1_2 C2 110.32(16)
C5_2 N1_2 C2 112.48(16)
C1_2 N1_2 B1 119.44(16)
C5_2 N1_2 B1 114.12(16)
C2 N1_2 B1 87.41(14)
C1_2 C2_2 C3_2 110.99(19)
C1_2 C2_2 H2A_2 109.4
C3_2 C2_2 H2A_2 109.4
C1_2 C2_2 H2B_2 109.4
C3_2 C2_2 H2B_2 109.4
H2A_2 C2_2 H2B_2 108.0
C2_2 C3_2 C4_2 109.37(18)
C2_2 C3_2 H3A_2 109.8
C4_2 C3_2 H3A_2 109.8
C2_2 C3_2 H3B_2 109.8
C4_2 C3_2 H3B_2 109.8
H3A_2 C3_2 H3B_2 108.2
C5_2 C4_2 C3_2 110.36(18)
C5_2 C4_2 H4A_2 109.6
C3_2 C4_2 H4A_2 109.6
C5_2 C4_2 H4B_2 109.6
C3_2 C4_2 H4B_2 109.6
H4A_2 C4_2 H4B_2 108.1
N1_2 C5_2 C4_2 112.75(17)
N1_2 C5_2 H5A_2 109.0
C4_2 C5_2 H5A_2 109.0
N1_2 C5_2 H5B_2 109.0
C4_2 C5_2 H5B_2 109.0
H5A_2 C5_2 H5B_2 107.8
C2_3 C1_3 C6_3 118.9(2)
C2_3 C1_3 B2 120.1(2)
C6_3 C1_3 B2 120.77(19)
C3_3 C2_3 C1_3 119.4(2)
C3_3 C2_3 C7_3 120.2(2)
C1_3 C2_3 C7_3 120.4(2)
C2_3 C3_3 C4_3 122.3(2)
C2_3 C3_3 H3_3 118.9
C4_3 C3_3 H3_3 118.9
C5_3 C4_3 C3_3 118.1(2)
C5_3 C4_3 C8_3 121.1(3)
C3_3 C4_3 C8_3 120.8(2)
C4_3 C5_3 C6_3 121.5(2)
C4_3 C5_3 H5_3 119.3
C6_3 C5_3 H5_3 119.3
C5_3 C6_3 C1_3 119.8(2)
C5_3 C6_3 C9_3 119.7(2)
C1_3 C6_3 C9_3 120.4(2)
C2_3 C7_3 H7A_3 109.5
C2_3 C7_3 H7B_3 109.5
H7A_3 C7_3 H7B_3 109.5
C2_3 C7_3 H7C_3 109.5
H7A_3 C7_3 H7C_3 109.5
H7B_3 C7_3 H7C_3 109.5
C4_3 C8_3 H8A_3 109.5
C4_3 C8_3 H8B_3 109.5
H8A_3 C8_3 H8B_3 109.5
C4_3 C8_3 H8C_3 109.5
H8A_3 C8_3 H8C_3 109.5
H8B_3 C8_3 H8C_3 109.5
C6_3 C9_3 H9A_3 109.5
C6_3 C9_3 H9B_3 109.5
H9A_3 C9_3 H9B_3 109.5
C6_3 C9_3 H9C_3 109.5
H9A_3 C9_3 H9C_3 109.5
H9B_3 C9_3 H9C_3 109.5
C2_4 C1_4 C6_4 115.84(19)
C2_4 C1_4 B1 121.1(2)
C6_4 C1_4 B1 123.1(2)
C3_4 C2_4 C1_4 121.2(2)
C3_4 C2_4 C7_4 115.2(2)
C1_4 C2_4 C7_4 123.6(2)
C4_4 C3_4 C2_4 122.5(2)
C4_4 C3_4 H3_4 118.8
C2_4 C3_4 H3_4 118.8
C5_4 C4_4 C3_4 116.9(2)
C5_4 C4_4 C8_4 121.2(2)
C3_4 C4_4 C8_4 121.8(2)
C4_4 C5_4 C6_4 123.1(2)
C4_4 C5_4 H5_4 118.5
C6_4 C5_4 H5_4 118.5
C5_4 C6_4 C1_4 120.5(2)
C5_4 C6_4 C9_4 114.4(2)
C1_4 C6_4 C9_4 125.1(2)
C2_4 C7_4 H7A_4 109.5
C2_4 C7_4 H7B_4 109.5
H7A_4 C7_4 H7B_4 109.5
C2_4 C7_4 H7C_4 109.5
H7A_4 C7_4 H7C_4 109.5
H7B_4 C7_4 H7C_4 109.5
C4_4 C8_4 H8A_4 109.5
C4_4 C8_4 H8B_4 109.5
H8A_4 C8_4 H8B_4 109.5
C4_4 C8_4 H8C_4 109.5
H8A_4 C8_4 H8C_4 109.5
H8B_4 C8_4 H8C_4 109.5
C6_4 C9_4 H9A_4 109.5
C6_4 C9_4 H9B_4 109.5
H9A_4 C9_4 H9B_4 109.5
C6_4 C9_4 H9C_4 109.5
H9A_4 C9_4 H9C_4 109.5
H9B_4 C9_4 H9C_4 109.5

loop_
_geom_bond_atom_site_label_1
_geom_bond_atom_site_label_2
_geom_bond_distance
Cl1 B1 1.891(2)
C1 N1_1 1.319(3)
C1 C2 1.411(3)
C1 B1 1.609(3)
B1 C1_4 1.612(3)
B1 N1_2 1.700(3)
Cl2 B2 1.825(3)
C2 B2 1.483(3)
C2 N1_2 1.529(3)
B2 C1_3 1.574(3)
C1_1 N1_1 1.467(3)
C1_1 C2_1 1.523(3)
C1_1 H1A_1 0.9900
C1_1 H1B_1 0.9900
N1_1 C5_1 1.461(3)
C2_1 C3_1 1.526(3)
C2_1 H2A_1 0.9900
C2_1 H2B_1 0.9900
C3_1 C4_1 1.521(3)
C3_1 H3A_1 0.9900
C3_1 H3B_1 0.9900
C4_1 C5_1 1.522(3)
C4_1 H4A_1 0.9900
C4_1 H4B_1 0.9900
C5_1 H5A_1 0.9900
C5_1 H5B_1 0.9900
C1_2 N1_2 1.502(3)
C1_2 C2_2 1.514(3)
C1_2 H1A_2 0.9900
C1_2 H1B_2 0.9900
N1_2 C5_2 1.505(2)
C2_2 C3_2 1.523(3)
C2_2 H2A_2 0.9900
C2_2 H2B_2 0.9900
C3_2 C4_2 1.524(3)
C3_2 H3A_2 0.9900
C3_2 H3B_2 0.9900
C4_2 C5_2 1.515(3)
C4_2 H4A_2 0.9900
C4_2 H4B_2 0.9900
C5_2 H5A_2 0.9900
C5_2 H5B_2 0.9900
C1_3 C2_3 1.406(3)
C1_3 C6_3 1.406(3)
C2_3 C3_3 1.387(3)
C2_3 C7_3 1.509(3)
C3_3 C4_3 1.387(4)
C3_3 H3_3 0.9500
C4_3 C5_3 1.385(4)
C4_3 C8_3 1.505(4)
C5_3 C6_3 1.395(3)
C5_3 H5_3 0.9500
C6_3 C9_3 1.514(3)
C7_3 H7A_3 0.9800
C7_3 H7B_3 0.9800
C7_3 H7C_3 0.9800
C8_3 H8A_3 0.9800
C8_3 H8B_3 0.9800
C8_3 H8C_3 0.9800
C9_3 H9A_3 0.9800
C9_3 H9B_3 0.9800
C9_3 H9C_3 0.9800
C1_4 C2_4 1.423(3)
C1_4 C6_4 1.427(3)
C2_4 C3_4 1.394(3)
C2_4 C7_4 1.515(3)
C3_4 C4_4 1.386(4)
C3_4 H3_4 0.9500
C4_4 C5_4 1.376(4)
C4_4 C8_4 1.514(3)
C5_4 C6_4 1.400(3)
C5_4 H5_4 0.9500
C6_4 C9_4 1.511(3)
C7_4 H7A_4 0.9800
C7_4 H7B_4 0.9800
C7_4 H7C_4 0.9800
C8_4 H8A_4 0.9800
C8_4 H8B_4 0.9800
C8_4 H8C_4 0.9800
C9_4 H9A_4 0.9800
C9_4 H9B_4 0.9800
C9_4 H9C_4 0.9800

loop_
_geom_torsion_atom_site_label_1
_geom_torsion_atom_site_label_2
_geom_torsion_atom_site_label_3
_geom_torsion_atom_site_label_4
_geom_torsion
N1_1 C1 B1 C1_4 -69.8(3)
C2 C1 B1 C1_4 115.3(2)
N1_1 C1 B1 N1_2 172.8(2)
C2 C1 B1 N1_2 -2.03(15)
N1_1 C1 B1 Cl1 63.7(3)
C2 C1 B1 Cl1 -111.18(15)
N1_1 C1 C2 B2 9.7(5)
B1 C1 C2 B2 -175.9(3)
N1_1 C1 C2 N1_2 -172.2(2)
B1 C1 C2 N1_2 2.25(16)
C1 C2 B2 C1_3 -0.8(5)
N1_2 C2 B2 C1_3 -178.5(2)
C1 C2 B2 Cl2 178.5(2)
N1_2 C2 B2 Cl2 0.7(3)
C2 C1 N1_1 C5_1 3.3(4)
B1 C1 N1_1 C5_1 -169.4(2)
C2 C1 N1_1 C1_1 -179.6(2)
B1 C1 N1_1 C1_1 7.6(3)
C2_1 C1_1 N1_1 C1 -120.5(2)
C2_1 C1_1 N1_1 C5_1 56.9(2)
N1_1 C1_1 C2_1 C3_1 -54.8(3)
C1_1 C2_1 C3_1 C4_1 55.0(3)
C2_1 C3_1 C4_1 C5_1 -56.0(3)
C1 N1_1 C5_1 C4_1 119.6(2)
C1_1 N1_1 C5_1 C4_1 -57.6(2)
C3_1 C4_1 C5_1 N1_1 56.6(3)
C2_2 C1_2 N1_2 C5_2 51.1(2)
C2_2 C1_2 N1_2 C2 176.34(18)
C2_2 C1_2 N1_2 B1 -84.8(2)
C1 C2 N1_2 C1_2 118.41(17)
B2 C2 N1_2 C1_2 -63.1(3)
C1 C2 N1_2 C5_2 -117.20(18)
B2 C2 N1_2 C5_2 61.3(3)
C1 C2 N1_2 B1 -2.12(15)
B2 C2 N1_2 B1 176.4(2)
C1 B1 N1_2 C1_2 -110.07(17)
C1_4 B1 N1_2 C1_2 125.3(2)
Cl1 B1 N1_2 C1_2 -7.4(2)
C1 B1 N1_2 C5_2 115.40(17)
C1_4 B1 N1_2 C5_2 -9.3(3)
Cl1 B1 N1_2 C5_2 -141.97(15)
C1 B1 N1_2 C2 1.87(14)
C1_4 B1 N1_2 C2 -122.8(2)
Cl1 B1 N1_2 C2 104.50(15)
N1_2 C1_2 C2_2 C3_2 -54.0(3)
C1_2 C2_2 C3_2 C4_2 56.6(2)
C2_2 C3_2 C4_2 C5_2 -58.2(2)
C1_2 N1_2 C5_2 C4_2 -52.5(2)
C2 N1_2 C5_2 C4_2 -176.60(18)
B1 N1_2 C5_2 C4_2 85.8(2)
C3_2 C4_2 C5_2 N1_2 57.2(2)
C2 B2 C1_3 C2_3 -94.5(3)
Cl2 B2 C1_3 C2_3 86.2(2)
C2 B2 C1_3 C6_3 90.2(3)
Cl2 B2 C1_3 C6_3 -89.1(2)
C6_3 C1_3 C2_3 C3_3 -0.3(3)
B2 C1_3 C2_3 C3_3 -175.7(2)
C6_3 C1_3 C2_3 C7_3 179.9(2)
B2 C1_3 C2_3 C7_3 4.6(3)
C1_3 C2_3 C3_3 C4_3 -0.5(3)
C7_3 C2_3 C3_3 C4_3 179.2(2)
C2_3 C3_3 C4_3 C5_3 0.8(4)
C2_3 C3_3 C4_3 C8_3 179.8(2)
C3_3 C4_3 C5_3 C6_3 -0.2(4)
C8_3 C4_3 C5_3 C6_3 -179.2(2)
C4_3 C5_3 C6_3 C1_3 -0.7(4)
C4_3 C5_3 C6_3 C9_3 178.7(2)
C2_3 C1_3 C6_3 C5_3 0.9(3)
B2 C1_3 C6_3 C5_3 176.2(2)
C2_3 C1_3 C6_3 C9_3 -178.4(2)
B2 C1_3 C6_3 C9_3 -3.2(3)
C1 B1 C1_4 C2_4 -12.3(3)
N1_2 B1 C1_4 C2_4 87.0(2)
Cl1 B1 C1_4 C2_4 -142.00(18)
C1 B1 C1_4 C6_4 166.8(2)
N1_2 B1 C1_4 C6_4 -94.0(2)
Cl1 B1 C1_4 C6_4 37.1(3)
C6_4 C1_4 C2_4 C3_4 -2.8(3)
B1 C1_4 C2_4 C3_4 176.3(2)
C6_4 C1_4 C2_4 C7_4 176.8(2)
B1 C1_4 C2_4 C7_4 -4.1(3)
C1_4 C2_4 C3_4 C4_4 1.9(3)
C7_4 C2_4 C3_4 C4_4 -177.8(2)
C2_4 C3_4 C4_4 C5_4 0.5(4)
C2_4 C3_4 C4_4 C8_4 -179.3(2)
C3_4 C4_4 C5_4 C6_4 -1.9(4)
C8_4 C4_4 C5_4 C6_4 178.0(2)
C4_4 C5_4 C6_4 C1_4 0.9(4)
C4_4 C5_4 C6_4 C9_4 -179.3(2)
C2_4 C1_4 C6_4 C5_4 1.5(3)
B1 C1_4 C6_4 C5_4 -177.6(2)
C2_4 C1_4 C6_4 C9_4 -178.4(2)
B1 C1_4 C6_4 C9_4 2.5(3)
